data_4084098
loop_
_publ_author_name
'Schulz, Ji\<r\'i'
'Uhl\'ik, Filip'
'Speck, J. Matth\"aus'
'C\'isa\<rov\'a, Ivana'
'Lang, Heinrich'
'\<St\<epni\<cka, Petr'

_publ_section_title
;
 Synthesis, Crystal Structures, and Electrochemical Behavior of Fe--Ru
 Heterobimetallic Complexes with Bridged Metallocene Units
;
_journal_issue 18
_journal_name_full Organometallics
_journal_page_first 5020
_journal_paper_doi 10.1021/om500505n
_journal_volume 33
_journal_year 2014
_chemical_formula_moiety 'C28 H29 Fe Ru, Cl, C H2 Cl2'
_chemical_formula_sum 'C29 H31 Cl3 Fe Ru'
_chemical_formula_weight 642.81
_chemical_name_systematic
; 
 ? 
;
_space_group_IT_number 11
_symmetry_cell_setting monoclinic
_symmetry_space_group_name_Hall '-P 2yb'
_symmetry_space_group_name_H-M 'P 1 21/m 1'
_atom_sites_solution_hydrogens mixed
_atom_sites_solution_primary direct
_atom_sites_solution_secondary difmap
_audit_creation_method SHELXL-97
_cell_angle_alpha 90.00
_cell_angle_beta 94.364(2)
_cell_angle_gamma 90.00
_cell_formula_units_Z 2
_cell_length_a 7.3536(3)
_cell_length_b 9.1570(4)
_cell_length_c 20.1027(8)
_cell_measurement_reflns_used 9987
_cell_measurement_temperature 150(2)
_cell_measurement_theta_max 27.48
_cell_measurement_theta_min 2.45
_cell_volume 1349.73(10)
_computing_cell_refinement 'Bruker SAINT'
_computing_data_collection 'Bruker APEX2'
_computing_data_reduction 'Bruker SAINT'
_computing_molecular_graphics 'PLATON (Spek, 2003)'
_computing_publication_material 'PLATON (Spek, 2003)'
_computing_structure_refinement 'SHELXL-97 (Sheldrick, 2008)'
_computing_structure_solution 'SHELXS-97 (Sheldrick, 2008)'
_diffrn_ambient_temperature 150(2)
_diffrn_measured_fraction_theta_full 0.998
_diffrn_measured_fraction_theta_max 0.998
_diffrn_measurement_device_type 'Bruker APEX-II CCD'
_diffrn_measurement_method '\f and \w scans'
_diffrn_radiation_monochromator graphite
_diffrn_radiation_source 'fine-focus sealed tube'
_diffrn_radiation_type MoK\a
_diffrn_radiation_wavelength 0.71073
_diffrn_reflns_av_R_equivalents 0.0349
_diffrn_reflns_av_sigmaI/netI 0.0231
_diffrn_reflns_limit_h_max 9
_diffrn_reflns_limit_h_min -9
_diffrn_reflns_limit_k_max 11
_diffrn_reflns_limit_k_min -11
_diffrn_reflns_limit_l_max 26
_diffrn_reflns_limit_l_min -2
_diffrn_reflns_number 22629
_diffrn_reflns_theta_full 27.50
_diffrn_reflns_theta_max 27.50
_diffrn_reflns_theta_min 2.03
_exptl_absorpt_coefficient_mu 1.410
_exptl_absorpt_correction_T_max 0.903
_exptl_absorpt_correction_T_min 0.520
_exptl_absorpt_correction_type numerical
_exptl_absorpt_process_details SADABS
_exptl_crystal_colour orange-red
_exptl_crystal_density_diffrn 1.582
_exptl_crystal_density_method 'not measured'
_exptl_crystal_description plate
_exptl_crystal_F_000 652
_exptl_crystal_size_max 0.52
_exptl_crystal_size_mid 0.10
_exptl_crystal_size_min 0.08
_refine_diff_density_max 1.301
_refine_diff_density_min -1.556
_refine_diff_density_rms 0.118
_refine_ls_extinction_method none
_refine_ls_goodness_of_fit_ref 1.139
_refine_ls_hydrogen_treatment constr
_refine_ls_matrix_type full
_refine_ls_number_parameters 181
_refine_ls_number_reflns 3297
_refine_ls_number_restraints 0
_refine_ls_restrained_S_all 1.139
_refine_ls_R_factor_all 0.0411
_refine_ls_R_factor_gt 0.0376
_refine_ls_shift/su_max 0.000
_refine_ls_shift/su_mean 0.000
_refine_ls_structure_factor_coef Fsqd
_refine_ls_weighting_details 'calc w=1/[\s^2^(Fo^2^)+(0.0000P)^2^+6.1483P] where P=(Fo^2^+2Fc^2^)/3'
_refine_ls_weighting_scheme calc
_refine_ls_wR_factor_gt 0.0911
_refine_ls_wR_factor_ref 0.0924
_reflns_number_gt 3080
_reflns_number_total 3297
_reflns_threshold_expression >2sigma(I)
_cod_data_source_file om500505n_si_002.cif
_cod_data_source_block js185tw
_cod_depositor_comments
;
The following automatic conversions were performed:
'_atom_site_symetry_multiplicity' tag replaced with
'_atom_site_symmetry_multiplicity'.

Automatic conversion script
Id: cif_correct_tags 1440 2010-10-19 06:21:57Z saulius 
;
_cod_original_sg_symbol_H-M 'P 21/m'
_cod_database_code 4084098

loop_
_symmetry_equiv_pos_as_xyz
'x, y, z'
'-x, y+1/2, -z'
'-x, -y, -z'
'x, -y-1/2, z'

loop_
_atom_site_label
_atom_site_type_symbol
_atom_site_fract_x
_atom_site_fract_y
_atom_site_fract_z
_atom_site_U_iso_or_equiv
_atom_site_adp_type
_atom_site_occupancy
_atom_site_symmetry_multiplicity
_atom_site_calc_flag
_atom_site_refinement_flags
Ru Ru 0.46845(5) 0.2500 0.125909(19) 0.01483(10) Uani 1 2 d S
Fe Fe 0.83174(10) 0.2500 0.44703(3) 0.01765(16) Uani 1 2 d S
Cl1 Cl 0.6296(2) 0.7500 0.12819(7) 0.0315(3) Uani 1 2 d S
C1 C 0.9660(7) 0.2500 0.3623(2) 0.0189(10) Uani 1 2 d S
C2 C 1.0145(5) 0.3762(4) 0.40196(18) 0.0228(7) Uani 1 1 d .
H2 H 0.9977 0.4750 0.3885 0.027 Uiso 1 1 calc R
C3 C 1.0922(5) 0.3276(4) 0.46494(18) 0.0222(8) Uani 1 1 d .
H3 H 1.1366 0.3884 0.5009 0.027 Uiso 1 1 calc R
C6 C 0.5587(8) 0.2500 0.4195(3) 0.0322(14) Uani 1 2 d S
H6 H 0.5041 0.2500 0.3752 0.039 Uiso 1 2 calc SR
C7 C 0.6066(5) 0.3744(5) 0.4584(2) 0.0325(9) Uani 1 1 d .
H7 H 0.5898 0.4730 0.4446 0.039 Uiso 1 1 calc R
C8 C 0.6840(5) 0.3272(4) 0.52158(19) 0.0261(8) Uani 1 1 d .
H8 H 0.7279 0.3884 0.5574 0.031 Uiso 1 1 calc R
C11 C 0.8889(7) 0.2500 0.2946(3) 0.0209(10) Uani 1 2 d S
C12 C 0.8259(7) 0.2500 0.2385(3) 0.0205(10) Uani 1 2 d S
C13 C 0.7584(6) 0.2500 0.1692(2) 0.0172(10) Uani 1 2 d S
C14 C 0.7203(4) 0.3840(4) 0.13476(18) 0.0191(7) Uani 1 1 d .
H14 H 0.7429 0.4743 0.1572 0.023 Uiso 1 1 calc R
C15 C 0.6491(5) 0.3831(4) 0.06739(17) 0.0216(7) Uani 1 1 d .
H15 H 0.6253 0.4728 0.0446 0.026 Uiso 1 1 calc R
C16 C 0.6134(7) 0.2500 0.0340(3) 0.0232(11) Uani 1 2 d S
H16 H 0.5651 0.2500 -0.0112 0.028 Uiso 1 2 calc SR
C19 C 0.2886(5) 0.3284(4) 0.19933(18) 0.0215(7) Uani 1 1 d .
C21 C 0.1790(7) 0.2500 0.0939(3) 0.0268(12) Uani 1 2 d S
C20 C 0.2187(5) 0.3767(4) 0.13437(19) 0.0235(8) Uani 1 1 d .
C24 C 0.3463(6) 0.4256(5) 0.2570(2) 0.0370(10) Uani 1 1 d .
H24A H 0.2555 0.4208 0.2902 0.056 Uiso 1 1 calc R
H24B H 0.3563 0.5263 0.2413 0.056 Uiso 1 1 calc R
H24C H 0.4648 0.3931 0.2773 0.056 Uiso 1 1 calc R
C25 C 0.1883(6) 0.5327(5) 0.1141(3) 0.0393(11) Uani 1 1 d .
H25A H 0.1786 0.5398 0.0653 0.059 Uiso 1 1 calc R
H25B H 0.2910 0.5922 0.1323 0.059 Uiso 1 1 calc R
H25C H 0.0753 0.5683 0.1313 0.059 Uiso 1 1 calc R
C26 C 0.1015(8) 0.2500 0.0236(3) 0.0419(17) Uani 1 2 d S
H26A H -0.0320 0.2500 0.0223 0.063 Uiso 1 2 d SR
H26B H 0.1428 0.1626 0.0009 0.063 Uiso 1 1 d R
C90 C 0.7798(15) 0.6863(12) 0.2919(5) 0.050(3) Uani 0.50 1 d P
H90A H 0.7239 0.7212 0.2485 0.060 Uiso 0.50 1 d PR
H90B H 0.7790 0.5782 0.2913 0.060 Uiso 0.50 1 d PR
Cl91 Cl 1.0068(4) 0.7500 0.30281(13) 0.0713(6) Uani 1 2 d S
Cl92 Cl 0.6496(4) 0.7500 0.35617(11) 0.0677(6) Uani 1 2 d S

loop_
_atom_site_aniso_label
_atom_site_aniso_U_11
_atom_site_aniso_U_22
_atom_site_aniso_U_33
_atom_site_aniso_U_23
_atom_site_aniso_U_13
_atom_site_aniso_U_12
Ru 0.01224(18) 0.01745(19) 0.01485(18) 0.000 0.00136(13) 0.000
Fe 0.0186(4) 0.0183(4) 0.0162(3) 0.000 0.0025(3) 0.000
Cl1 0.0471(9) 0.0209(6) 0.0252(7) 0.000 -0.0058(6) 0.000
C1 0.018(2) 0.026(3) 0.013(2) 0.000 0.0036(18) 0.000
C2 0.0238(18) 0.0222(19) 0.0226(17) 0.0022(15) 0.0033(14) -0.0040(15)
C3 0.0224(17) 0.025(2) 0.0194(17) -0.0019(15) 0.0005(13) -0.0034(15)
C6 0.020(3) 0.058(4) 0.018(3) 0.000 0.000(2) 0.000
C7 0.027(2) 0.034(2) 0.037(2) 0.0075(19) 0.0113(17) 0.0118(18)
C8 0.0263(18) 0.028(2) 0.0245(18) -0.0032(16) 0.0089(15) 0.0016(16)
C11 0.016(2) 0.027(3) 0.020(2) 0.000 0.0057(19) 0.000
C12 0.017(2) 0.023(3) 0.022(3) 0.000 0.0018(19) 0.000
C13 0.014(2) 0.023(3) 0.015(2) 0.000 0.0015(18) 0.000
C14 0.0137(15) 0.0192(17) 0.0244(17) -0.0011(14) 0.0021(13) -0.0031(13)
C15 0.0175(16) 0.0253(19) 0.0220(17) 0.0063(15) 0.0020(14) 0.0000(15)
C16 0.018(2) 0.036(3) 0.015(2) 0.000 0.0052(19) 0.000
C19 0.0183(16) 0.0225(19) 0.0245(17) 0.0008(15) 0.0076(14) 0.0002(15)
C21 0.012(2) 0.042(3) 0.027(3) 0.000 0.002(2) 0.000
C20 0.0137(16) 0.027(2) 0.0307(19) 0.0037(16) 0.0059(14) 0.0033(14)
C24 0.040(2) 0.035(2) 0.037(2) -0.013(2) 0.0107(19) -0.003(2)
C25 0.025(2) 0.032(2) 0.062(3) 0.019(2) 0.009(2) 0.0086(18)
C26 0.019(3) 0.077(5) 0.030(3) 0.000 0.002(2) 0.000
C90 0.071(7) 0.046(5) 0.031(5) -0.001(4) -0.005(5) 0.003(5)
Cl91 0.0746(15) 0.0578(13) 0.0805(16) 0.000 0.0000(13) 0.000
Cl92 0.0988(18) 0.0604(13) 0.0456(11) 0.000 0.0158(11) 0.000

loop_
_atom_type_symbol
_atom_type_description
_atom_type_scat_dispersion_real
_atom_type_scat_dispersion_imag
_atom_type_scat_source
C C 0.0033 0.0016 'International Tables Vol C Tables 4.2.6.8 and 6.1.1.4'
H H 0.0000 0.0000 'International Tables Vol C Tables 4.2.6.8 and 6.1.1.4'
Cl Cl 0.1484 0.1585 'International Tables Vol C Tables 4.2.6.8 and 6.1.1.4'
Fe Fe 0.3463 0.8444 'International Tables Vol C Tables 4.2.6.8 and 6.1.1.4'
Ru Ru -1.2594 0.8363 'International Tables Vol C Tables 4.2.6.8 and 6.1.1.4'

loop_
_geom_angle_atom_site_label_1
_geom_angle_atom_site_label_2
_geom_angle_atom_site_label_3
_geom_angle
_geom_angle_site_symmetry_1
_geom_angle_site_symmetry_3
C21 Ru C19 64.50(17) . 4_565
C21 Ru C19 64.50(17) . .
C19 Ru C19 38.52(19) 4_565 .
C21 Ru C20 38.35(13) . 4_565
C19 Ru C20 38.40(14) 4_565 4_565
C19 Ru C20 64.27(14) . 4_565
C21 Ru C20 38.35(13) . .
C19 Ru C20 64.27(14) 4_565 .
C19 Ru C20 38.40(14) . .
C20 Ru C20 64.0(2) 4_565 .
C21 Ru C16 106.1(2) . .
C19 Ru C16 157.89(12) 4_565 .
C19 Ru C16 157.89(12) . .
C20 Ru C16 121.82(15) 4_565 .
C20 Ru C16 121.82(15) . .
C21 Ru C15 117.21(15) . .
C19 Ru C15 164.73(14) 4_565 .
C19 Ru C15 126.89(14) . .
C20 Ru C15 151.19(14) 4_565 .
C20 Ru C15 106.92(14) . .
C16 Ru C15 37.21(11) . .
C21 Ru C15 117.21(15) . 4_565
C19 Ru C15 126.89(14) 4_565 4_565
C19 Ru C15 164.73(14) . 4_565
C20 Ru C15 106.92(14) 4_565 4_565
C20 Ru C15 151.19(14) . 4_565
C16 Ru C15 37.21(11) . 4_565
C15 Ru C15 67.0(2) . 4_565
C21 Ru C14 144.66(10) . .
C19 Ru C14 132.45(13) 4_565 .
C19 Ru C14 108.05(13) . .
C20 Ru C14 170.83(13) 4_565 .
C20 Ru C14 113.63(13) . .
C16 Ru C14 67.22(14) . .
C15 Ru C14 37.28(13) . .
C15 Ru C14 79.37(13) 4_565 .
C21 Ru C14 144.66(10) . 4_565
C19 Ru C14 108.05(13) 4_565 4_565
C19 Ru C14 132.45(13) . 4_565
C20 Ru C14 113.63(13) 4_565 4_565
C20 Ru C14 170.83(13) . 4_565
C16 Ru C14 67.22(14) . 4_565
C15 Ru C14 79.37(13) . 4_565
C15 Ru C14 37.28(13) 4_565 4_565
C14 Ru C14 67.21(19) . 4_565
C21 Ru C13 174.35(19) . .
C19 Ru C13 110.23(15) 4_565 .
C19 Ru C13 110.23(15) . .
C20 Ru C13 138.47(13) 4_565 .
C20 Ru C13 138.47(13) . .
C16 Ru C13 79.59(18) . .
C15 Ru C13 67.27(13) . .
C15 Ru C13 67.27(13) 4_565 .
C14 Ru C13 37.32(10) . .
C14 Ru C13 37.32(10) 4_565 .
C1 Fe C7 123.00(16) . 4_565
C1 Fe C7 123.00(16) . .
C7 Fe C7 68.0(3) 4_565 .
C1 Fe C2 41.25(12) . .
C7 Fe C2 159.50(16) 4_565 .
C7 Fe C2 107.57(17) . .
C1 Fe C2 41.25(12) . 4_565
C7 Fe C2 107.57(16) 4_565 4_565
C7 Fe C2 159.50(16) . 4_565
C2 Fe C2 69.1(2) . 4_565
C1 Fe C6 107.7(2) . .
C7 Fe C6 40.47(15) 4_565 .
C7 Fe C6 40.47(15) . .
C2 Fe C6 123.24(16) . .
C2 Fe C6 123.24(16) 4_565 .
C1 Fe C8 159.06(12) . 4_565
C7 Fe C8 40.73(16) 4_565 4_565
C7 Fe C8 68.25(16) . 4_565
C2 Fe C8 158.20(16) . 4_565
C2 Fe C8 122.38(16) 4_565 4_565
C6 Fe C8 68.40(18) . 4_565
C1 Fe C8 159.06(12) . .
C7 Fe C8 68.25(16) 4_565 .
C7 Fe C8 40.73(16) . .
C2 Fe C8 122.38(16) . .
C2 Fe C8 158.20(16) 4_565 .
C6 Fe C8 68.40(18) . .
C8 Fe C8 40.5(2) 4_565 .
C1 Fe C3 68.90(16) . .
C7 Fe C3 158.64(17) 4_565 .
C7 Fe C3 122.92(17) . .
C2 Fe C3 40.69(14) . .
C2 Fe C3 68.60(15) 4_565 .
C6 Fe C3 159.15(11) . .
C8 Fe C3 122.23(15) 4_565 .
C8 Fe C3 107.05(15) . .
C1 Fe C3 68.90(16) . 4_565
C7 Fe C3 122.92(17) 4_565 4_565
C7 Fe C3 158.64(17) . 4_565
C2 Fe C3 68.60(15) . 4_565
C2 Fe C3 40.69(14) 4_565 4_565
C6 Fe C3 159.15(11) . 4_565
C8 Fe C3 107.05(15) 4_565 4_565
C8 Fe C3 122.23(15) . 4_565
C3 Fe C3 40.6(2) . 4_565
C11 C1 C2 126.3(2) . .
C11 C1 C2 126.3(2) . 4_565
C2 C1 C2 107.5(4) . 4_565
C11 C1 Fe 127.8(4) . .
C2 C1 Fe 69.5(2) . .
C2 C1 Fe 69.5(2) 4_565 .
C3 C2 C1 108.0(3) . .
C3 C2 Fe 70.1(2) . .
C1 C2 Fe 69.2(2) . .
C3 C2 H2 126.0 . .
C1 C2 H2 126.0 . .
Fe C2 H2 126.2 . .
C2 C3 C3 108.3(2) . 4_565
C2 C3 Fe 69.2(2) . .
C3 C3 Fe 69.71(11) 4_565 .
C2 C3 H3 125.9 . .
C3 C3 H3 125.9 4_565 .
Fe C3 H3 126.8 . .
C7 C6 C7 107.7(5) . 4_565
C7 C6 Fe 69.6(3) . .
C7 C6 Fe 69.6(3) 4_565 .
C7 C6 H6 126.1 . .
C7 C6 H6 126.1 4_565 .
Fe C6 H6 126.3 . .
C6 C7 C8 108.4(4) . .
C6 C7 Fe 69.9(3) . .
C8 C7 Fe 69.9(2) . .
C6 C7 H7 125.8 . .
C8 C7 H7 125.8 . .
Fe C7 H7 126.0 . .
C8 C8 C7 107.7(3) 4_565 .
C8 C8 Fe 69.74(11) 4_565 .
C7 C8 Fe 69.4(2) . .
C8 C8 H8 126.1 4_565 .
C7 C8 H8 126.1 . .
Fe C8 H8 126.3 . .
C12 C11 C1 179.7(5) . .
C11 C12 C13 177.1(5) . .
C14 C13 C14 118.7(4) 4_565 .
C14 C13 C12 120.6(2) 4_565 .
C14 C13 C12 120.6(2) . .
C14 C13 Ru 70.4(2) 4_565 .
C14 C13 Ru 70.4(2) . .
C12 C13 Ru 128.5(3) . .
C15 C14 C13 120.3(3) . .
C15 C14 Ru 71.0(2) . .
C13 C14 Ru 72.2(2) . .
C15 C14 H14 119.8 . .
C13 C14 H14 119.8 . .
Ru C14 H14 129.4 . .
C16 C15 C14 120.3(4) . .
C16 C15 Ru 71.2(2) . .
C14 C15 Ru 71.8(2) . .
C16 C15 H15 119.8 . .
C14 C15 H15 119.8 . .
Ru C15 H15 129.6 . .
C15 C16 C15 120.1(5) . 4_565
C15 C16 Ru 71.6(2) . .
C15 C16 Ru 71.6(2) 4_565 .
C15 C16 H16 120.0 . .
C15 C16 H16 120.0 4_565 .
Ru C16 H16 129.3 . .
C20 C19 C19 107.9(2) . 4_565
C20 C19 C24 125.6(4) . .
C19 C19 C24 126.4(2) 4_565 .
C20 C19 Ru 71.3(2) . .
C19 C19 Ru 70.74(10) 4_565 .
C24 C19 Ru 124.8(3) . .
C20 C21 C20 108.0(5) . 4_565
C20 C21 C26 126.0(2) . .
C20 C21 C26 126.0(2) 4_565 .
C20 C21 Ru 71.3(2) . .
C20 C21 Ru 71.3(2) 4_565 .
C26 C21 Ru 125.3(4) . .
C21 C20 C19 108.1(3) . .
C21 C20 C25 126.7(4) . .
C19 C20 C25 125.2(4) . .
C21 C20 Ru 70.3(2) . .
C19 C20 Ru 70.3(2) . .
C25 C20 Ru 126.4(3) . .
C19 C24 H24A 109.5 . .
C19 C24 H24B 109.5 . .
H24A C24 H24B 109.5 . .
C19 C24 H24C 109.5 . .
H24A C24 H24C 109.5 . .
H24B C24 H24C 109.5 . .
C20 C25 H25A 109.5 . .
C20 C25 H25B 109.5 . .
H25A C25 H25B 109.5 . .
C20 C25 H25C 109.5 . .
H25A C25 H25C 109.5 . .
H25B C25 H25C 109.5 . .
C21 C26 H26A 109.6 . .
C21 C26 H26B 109.4 . .
H26A C26 H26B 109.5 . .
C90 C90 Cl92 70.7(4) 4_575 .
C90 C90 Cl91 70.7(4) 4_575 .
Cl92 C90 Cl91 111.1(5) . .
C90 C90 H90A 71.1 4_575 .
Cl92 C90 H90A 109.1 . .
Cl91 C90 H90A 109.1 . .
C90 C90 H90B 179.3 4_575 .
Cl92 C90 H90B 109.6 . .
Cl91 C90 H90B 109.7 . .
H90A C90 H90B 108.1 . .

loop_
_geom_bond_atom_site_label_1
_geom_bond_atom_site_label_2
_geom_bond_distance
_geom_bond_site_symmetry_2
Ru C21 2.177(5) .
Ru C19 2.177(3) 4_565
Ru C19 2.177(3) .
Ru C20 2.190(3) 4_565
Ru C20 2.190(3) .
Ru C16 2.203(5) .
Ru C15 2.207(4) .
Ru C15 2.207(3) 4_565
Ru C14 2.218(3) .
Ru C14 2.218(3) 4_565
Ru C13 2.241(5) .
Fe C1 2.033(5) .
Fe C7 2.037(4) 4_565
Fe C7 2.037(4) .
Fe C2 2.037(4) .
Fe C2 2.037(4) 4_565
Fe C6 2.041(6) .
Fe C8 2.043(4) 4_565
Fe C8 2.043(4) .
Fe C3 2.049(4) .
Fe C3 2.049(4) 4_565
C1 C11 1.433(7) .
C1 C2 1.434(5) .
C1 C2 1.434(5) 4_565
C2 C3 1.421(5) .
C2 H2 0.9500 .
C3 C3 1.421(8) 4_565
C3 H3 0.9500 .
C6 C7 1.410(6) .
C6 C7 1.410(6) 4_565
C6 H6 0.9500 .
C7 C8 1.420(6) .
C7 H7 0.9500 .
C8 C8 1.415(8) 4_565
C8 H8 0.9500 .
C11 C12 1.186(7) .
C12 C13 1.443(7) .
C13 C14 1.427(4) 4_565
C13 C14 1.427(4) .
C14 C15 1.414(5) .
C14 H14 0.9500 .
C15 C16 1.407(5) .
C15 H15 0.9500 .
C16 C15 1.407(5) 4_565
C16 H16 0.9500 .
C19 C20 1.436(5) .
C19 C19 1.436(7) 4_565
C19 C24 1.497(5) .
C21 C20 1.434(5) .
C21 C20 1.434(5) 4_565
C21 C26 1.484(8) .
C20 C25 1.498(6) .
C24 H24A 0.9800 .
C24 H24B 0.9800 .
C24 H24C 0.9800 .
C25 H25A 0.9800 .
C25 H25B 0.9800 .
C25 H25C 0.9800 .
C26 H26A 0.9800 .
C26 H26B 0.9800 .
C90 C90 1.17(2) 4_575
C90 Cl92 1.764(10) .
C90 Cl91 1.766(11) .
C90 H90A 0.9900 .
C90 H90B 0.9900 .
Cl91 C90 1.766(11) 4_575
Cl92 C90 1.764(10) 4_575
